data_1515583
loop_
_publ_author_name
'Chen, Yong'
'Li, Jun-Li'
'Tong, Glenna So Ming'
'Lu, Wei'
'Fu, Wen-Fu'
'Lai, Siu-Wai'
'Che, Chi-Ming'

_publ_section_title
;
 Nanostructures of tetranuclear copper(i) complexes with short
 Cu(i)&#x22EF;Cu(i) contacts: crystallization-induced emission enhancement
;
_journal_issue 8
_journal_name_full 'Chemical Science'
_journal_page_first 1509
_journal_paper_doi 10.1039/c0sc00597e
_journal_volume 2
_journal_year 2011
_chemical_formula_sum 'C91 H130 B2 Cl2 Cu4 F8 N10 P4'
_chemical_formula_weight 1986.61
_chemical_name_systematic
;
?
;
_space_group_IT_number 15
_symmetry_cell_setting monoclinic
_symmetry_space_group_name_Hall '-C 2yc'
_symmetry_space_group_name_H-M 'C 1 2/c 1'
_atom_sites_solution_hydrogens geom
_atom_sites_solution_primary direct
_atom_sites_solution_secondary difmap
_audit_creation_method SHELXL-97
_cell_angle_alpha 90.00
_cell_angle_beta 106.726(5)
_cell_angle_gamma 90.00
_cell_formula_units_Z 4
_cell_length_a 27.568(7)
_cell_length_b 15.989(4)
_cell_length_c 25.240(6)
_cell_measurement_reflns_used 769
_cell_measurement_temperature 293(2)
_cell_measurement_theta_max 18.33
_cell_measurement_theta_min 2.55
_cell_volume 10655(5)
_computing_cell_refinement 'Bruker SMART'
_computing_data_collection 'Bruker SMART'
_computing_data_reduction 'Bruker SAINT'
_computing_molecular_graphics 'Bruker SHELXTL'
_computing_publication_material 'Bruker SHELXTL'
_computing_structure_refinement 'SHELXL-97 (Sheldrick, 1997)'
_computing_structure_solution 'SHELXS-97 (Sheldrick, 1990)'
_diffrn_ambient_temperature 293(2)
_diffrn_measured_fraction_theta_full 0.999
_diffrn_measured_fraction_theta_max 0.999
_diffrn_measurement_device_type 'CCD area detector'
_diffrn_measurement_method 'phi and omega scans'
_diffrn_radiation_monochromator graphite
_diffrn_radiation_source 'fine-focus sealed tube'
_diffrn_radiation_type MoK\a
_diffrn_radiation_wavelength 0.71073
_diffrn_reflns_av_R_equivalents 0.1014
_diffrn_reflns_av_sigmaI/netI 0.1327
_diffrn_reflns_limit_h_max 30
_diffrn_reflns_limit_h_min -32
_diffrn_reflns_limit_k_max 19
_diffrn_reflns_limit_k_min -18
_diffrn_reflns_limit_l_max 29
_diffrn_reflns_limit_l_min -30
_diffrn_reflns_number 27424
_diffrn_reflns_theta_full 25.00
_diffrn_reflns_theta_max 25.00
_diffrn_reflns_theta_min 1.49
_exptl_absorpt_coefficient_mu 0.956
_exptl_absorpt_correction_T_max 1.000000
_exptl_absorpt_correction_T_min 0.529454
_exptl_absorpt_correction_type multi-scan
_exptl_absorpt_process_details SADABS
_exptl_crystal_density_diffrn 1.238
_exptl_crystal_density_method 'not measured'
_exptl_crystal_F_000 4152
_exptl_crystal_size_max 0.20
_exptl_crystal_size_mid 0.18
_exptl_crystal_size_min 0.16
_refine_diff_density_max 0.948
_refine_diff_density_min -0.532
_refine_diff_density_rms 0.165
_refine_ls_extinction_method none
_refine_ls_goodness_of_fit_ref 1.001
_refine_ls_hydrogen_treatment constr
_refine_ls_matrix_type full
_refine_ls_number_parameters 692
_refine_ls_number_reflns 9375
_refine_ls_number_restraints 271
_refine_ls_restrained_S_all 1.001
_refine_ls_R_factor_all 0.1807
_refine_ls_R_factor_gt 0.0820
_refine_ls_shift/su_max 0.001
_refine_ls_shift/su_mean 0.001
_refine_ls_structure_factor_coef Fsqd
_refine_ls_weighting_details 'calc w=1/[\s^2^(Fo^2^)+(0.1635P)^2^+0.0000P] where P=(Fo^2^+2Fc^2^)/3'
_refine_ls_weighting_scheme calc
_refine_ls_wR_factor_gt 0.2251
_refine_ls_wR_factor_ref 0.2879
_reflns_number_gt 4415
_reflns_number_total 9375
_reflns_threshold_expression >2sigma(I)
_cod_data_source_file c0sc00597e.txt
_cod_data_source_block 040727e_Complex1
_cod_depositor_comments
;
The following automatic conversions were performed:

'_symmetry_cell_setting' value 'Monoclinic' changed to 'monoclinic'
according to
/usr/data/users/saulius/automatic-downloads/retrospective/RSC/lib/dictionaries/cif_core.dic
dictionary named 'cif_core.dic' version 2.4.2 from
2011-04-26.

'_exptl_absorpt_correction_type' value 'MULTI-SCAN'
changed to 'multi-scan' according to
/usr/data/users/saulius/automatic-downloads/retrospective/RSC/lib/dictionaries/cif_core.dic
dictionary named 'cif_core.dic' version 2.4.2 from 2011-04-26.

Automatic conversion script
Id: cif_fix_values 2281 2013-09-26 08:29:07Z andrius 
;
_cod_original_sg_symbol_H-M C2/c
_cod_database_code 1515583

loop_
_symmetry_equiv_pos_as_xyz
'x, y, z'
'-x, y, -z+1/2'
'x+1/2, y+1/2, z'
'-x+1/2, y+1/2, -z+1/2'
'-x, -y, -z'
'x, -y, z-1/2'
'-x+1/2, -y+1/2, -z'
'x+1/2, -y+1/2, z-1/2'

loop_
_atom_site_label
_atom_site_type_symbol
_atom_site_fract_x
_atom_site_fract_y
_atom_site_fract_z
_atom_site_U_iso_or_equiv
_atom_site_adp_type
_atom_site_occupancy
_atom_site_symmetry_multiplicity
_atom_site_calc_flag
_atom_site_refinement_flags
_atom_site_disorder_assembly
_atom_site_disorder_group
Cu1 Cu 0.248010(7) 0.834842(12) 0.469609(8) 0.04479(6) Uani 1 1 d . . .
Cu2 Cu 0.179101(8) 0.950883(13) 0.458265(8) 0.04958(7) Uani 1 1 d . . .
P1 P 0.293275(17) 0.89886(3) 0.422693(19) 0.05067(15) Uani 1 1 d . . .
P2 P 0.194338(18) 1.00411(3) 0.383332(19) 0.05230(16) Uani 1 1 d . . .
N1 N 0.19217(5) 0.75153(8) 0.44498(5) 0.0471(5) Uani 1 1 d . . .
N2 N 0.13107(5) 0.84937(8) 0.44562(5) 0.0481(5) Uani 1 1 d . . .
N3 N 0.07451(5) 0.95535(10) 0.44069(7) 0.0671(6) Uani 1 1 d . . .
N4 N 0.24139(5) 0.63446(8) 0.44845(5) 0.0432(4) Uani 1 1 d . . .
N5 N 0.29579(5) 0.52118(8) 0.45975(5) 0.0495(5) Uani 1 1 d . . .
C1 C 0.14249(6) 0.77072(10) 0.43768(6) 0.0474(6) Uani 1 1 d . A .
C2 C 0.10314(7) 0.70843(12) 0.42358(8) 0.0641(7) Uani 1 1 d . . .
H2 H 0.1109 0.6535 0.4169 0.077 Uiso 1 1 calc R A .
C3 C 0.05508(7) 0.72990(13) 0.42003(9) 0.0778(8) Uani 1 1 d . A .
H3 H 0.0301 0.6889 0.4136 0.093 Uiso 1 1 calc R . .
C4 C 0.04263(7) 0.81250(13) 0.42595(8) 0.0677(7) Uani 1 1 d . . .
C5 C 0.08226(6) 0.87203(12) 0.43844(7) 0.0574(6) Uani 1 1 d . A .
C6 C 0.02687(8) 0.98243(16) 0.43172(10) 0.0932(9) Uani 1 1 d . A .
C7 C -0.01335(8) 0.92724(16) 0.42435(10) 0.1022(10) Uani 1 1 d . . .
H7 H -0.0452 0.9488 0.4223 0.123 Uiso 1 1 calc R A .
C8 C -0.00846(7) 0.84382(16) 0.42003(9) 0.0908(9) Uani 1 1 d . A .
C9 C 0.01710(9) 1.07609(14) 0.43074(11) 0.1153(11) Uani 1 1 d . . .
H9A H 0.0465 1.1040 0.4538 0.173 Uiso 1 1 calc R A .
H9B H -0.0114 1.0870 0.4443 0.173 Uiso 1 1 calc R . .
H9C H 0.0101 1.0964 0.3935 0.173 Uiso 1 1 calc R . .
C10 C -0.05128(9) 0.78654(19) 0.40853(13) 0.1388(14) Uani 1 1 d . . .
H10A H -0.0507 0.7563 0.4416 0.208 Uiso 1 1 calc R A .
H10B H -0.0491 0.7478 0.3802 0.208 Uiso 1 1 calc R . .
H10C H -0.0823 0.8177 0.3962 0.208 Uiso 1 1 calc R . .
C11 C 0.20417(6) 0.68185(10) 0.41880(7) 0.0503(6) Uani 1 1 d . . .
C12 C 0.18046(8) 0.66278(12) 0.36111(7) 0.0684(8) Uani 1 1 d . . .
H12 H 0.1535 0.6949 0.3404 0.082 Uiso 1 1 calc R . .
C13 C 0.19788(8) 0.59788(11) 0.33763(7) 0.0702(8) Uani 1 1 d . . .
H13 H 0.1832 0.5862 0.3003 0.084 Uiso 1 1 calc R . .
C14 C 0.23699(7) 0.54873(10) 0.36797(6) 0.0496(6) Uani 1 1 d . . .
C15 C 0.25808(6) 0.56856(10) 0.42415(7) 0.0500(6) Uani 1 1 d . . .
C16 C 0.31348(7) 0.45692(11) 0.43727(7) 0.0566(6) Uani 1 1 d . . .
C17 C 0.29523(8) 0.43828(11) 0.38041(8) 0.0696(7) Uani 1 1 d . . .
H17 H 0.3099 0.3945 0.3663 0.084 Uiso 1 1 calc R . .
C18 C 0.25712(8) 0.48188(11) 0.34568(8) 0.0706(8) Uani 1 1 d . . .
C19 C 0.35440(7) 0.40403(13) 0.47608(9) 0.0826(8) Uani 1 1 d . . .
H19A H 0.3592 0.4221 0.5135 0.124 Uiso 1 1 calc R . .
H19B H 0.3855 0.4102 0.4666 0.124 Uiso 1 1 calc R . .
H19C H 0.3443 0.3464 0.4726 0.124 Uiso 1 1 calc R . .
C20 C 0.23630(11) 0.45726(14) 0.28606(9) 0.1081(11) Uani 1 1 d . . .
H20A H 0.2549 0.4102 0.2785 0.162 Uiso 1 1 calc R . .
H20B H 0.2395 0.5033 0.2629 0.162 Uiso 1 1 calc R . .
H20C H 0.2012 0.4425 0.2786 0.162 Uiso 1 1 calc R . .
C21 C 0.32478(5) 0.83004(8) 0.38343(5) 0.0646(7) Uani 1 1 d D . .
H21 H 0.3444 0.8655 0.3655 0.078 Uiso 1 1 calc R . .
C22 C 0.36180(6) 0.77207(10) 0.42415(6) 0.1175(10) Uani 1 1 d D . .
H22A H 0.3433 0.7367 0.4428 0.141 Uiso 1 1 calc R . .
H22B H 0.3858 0.8052 0.4519 0.141 Uiso 1 1 calc R . .
C23 C 0.39063(6) 0.71705(11) 0.39276(7) 0.1581(13) Uani 1 1 d D . .
H23A H 0.4113 0.7522 0.3766 0.190 Uiso 1 1 calc R . .
H23B H 0.4129 0.6788 0.4184 0.190 Uiso 1 1 calc R . .
C24 C 0.35348(7) 0.66764(9) 0.34746(7) 0.1357(12) Uani 1 1 d D . .
H24A H 0.3347 0.6293 0.3640 0.163 Uiso 1 1 calc R . .
H24B H 0.3720 0.6348 0.3274 0.163 Uiso 1 1 calc R . .
C25 C 0.31635(6) 0.72559(10) 0.30708(6) 0.1344(12) Uani 1 1 d D . .
H25A H 0.2925 0.6925 0.2792 0.161 Uiso 1 1 calc R . .
H25B H 0.3347 0.7614 0.2885 0.161 Uiso 1 1 calc R . .
C26 C 0.28736(5) 0.78002(10) 0.33861(6) 0.0960(10) Uani 1 1 d D . .
H26A H 0.2647 0.8178 0.3130 0.115 Uiso 1 1 calc R . .
H26B H 0.2672 0.7445 0.3552 0.115 Uiso 1 1 calc R . .
C27 C 0.34831(5) 0.96054(9) 0.46390(5) 0.0737(8) Uani 1 1 d D . .
H27 H 0.3736 0.9187 0.4822 0.088 Uiso 1 1 calc R . .
C28 C 0.33842(5) 1.01071(11) 0.51064(5) 0.0891(9) Uani 1 1 d D . .
H28A H 0.3234 0.9747 0.5325 0.107 Uiso 1 1 calc R . .
H28B H 0.3145 1.0551 0.4953 0.107 Uiso 1 1 calc R . .
C29 C 0.38749(6) 1.04873(11) 0.54798(6) 0.1177(12) Uani 1 1 d D . .
H29A H 0.4102 1.0042 0.5659 0.141 Uiso 1 1 calc R . .
H29B H 0.3798 1.0824 0.5765 0.141 Uiso 1 1 calc R . .
C30 C 0.41371(6) 1.10360(10) 0.51414(6) 0.1383(13) Uani 1 1 d D . .
H30A H 0.3922 1.1507 0.4985 0.166 Uiso 1 1 calc R . .
H30B H 0.4453 1.1252 0.5381 0.166 Uiso 1 1 calc R . .
C31 C 0.42411(5) 1.05186(12) 0.46788(6) 0.1544(15) Uani 1 1 d D . .
H31A H 0.4474 1.0069 0.4838 0.185 Uiso 1 1 calc R . .
H31B H 0.4400 1.0869 0.4462 0.185 Uiso 1 1 calc R . .
C32 C 0.37511(5) 1.01496(11) 0.43014(6) 0.1142(11) Uani 1 1 d D . .
H32A H 0.3828 0.9811 0.4017 0.137 Uiso 1 1 calc R . .
H32B H 0.3527 1.0599 0.4121 0.137 Uiso 1 1 calc R . .
C33 C 0.25339(6) 0.97027(12) 0.37000(8) 0.0650(7) Uani 1 1 d . A .
H33A H 0.2732 1.0195 0.3675 0.078 Uiso 1 1 calc R . .
H33B H 0.2450 0.9425 0.3343 0.078 Uiso 1 1 calc R . .
C34 C 0.19554(6) 1.11781(9) 0.37301(9) 0.0598(8) Uani 0.6980(14) 1 d PDU A 1
H34A H 0.2038 1.1288 0.3384 0.072 Uiso 0.6980(14) 1 calc PR A 1
C35 C 0.14395(6) 1.15843(9) 0.36956(12) 0.0874(11) Uani 0.6980(14) 1 d PDU A 1
H35A H 0.1179 1.1340 0.3391 0.105 Uiso 0.6980(14) 1 calc PR A 1
H35B H 0.1352 1.1477 0.4035 0.105 Uiso 0.6980(14) 1 calc PR A 1
C36 C 0.14650(6) 1.25332(9) 0.36068(11) 0.0994(11) Uani 0.6980(14) 1 d PDU A 1
H36A H 0.1511 1.2636 0.3246 0.119 Uiso 0.6980(14) 1 calc PR A 1
H36B H 0.1146 1.2785 0.3612 0.119 Uiso 0.6980(14) 1 calc PR A 1
C37 C 0.18936(6) 1.29422(9) 0.40465(12) 0.1142(12) Uani 0.6980(14) 1 d PDU A 1
H37A H 0.1822 1.2910 0.4400 0.137 Uiso 0.6980(14) 1 calc PR A 1
H37B H 0.1914 1.3528 0.3956 0.137 Uiso 0.6980(14) 1 calc PR A 1
C38 C 0.24024(6) 1.25231(9) 0.40942(13) 0.1129(12) Uani 0.6980(14) 1 d PDU A 1
H38A H 0.2664 1.2779 0.4392 0.136 Uiso 0.6980(14) 1 calc PR A 1
H38B H 0.2492 1.2599 0.3753 0.136 Uiso 0.6980(14) 1 calc PR A 1
C39 C 0.23672(6) 1.15732(9) 0.42123(9) 0.0647(9) Uani 0.6980(14) 1 d PDU A 1
H39A H 0.2691 1.1306 0.4248 0.078 Uiso 0.6980(14) 1 calc PR A 1
H39B H 0.2282 1.1495 0.4556 0.078 Uiso 0.6980(14) 1 calc PR A 1
C40 C 0.14436(9) 0.97030(9) 0.32153(6) 0.0437(8) Uani 0.5896(14) 1 d PDU A 1
H40A H 0.1126 0.9868 0.3286 0.052 Uiso 0.5896(14) 1 calc PR A 1
C41 C 0.14075(8) 0.87509(9) 0.31444(7) 0.0521(9) Uani 0.5896(14) 1 d PDU A 1
H41A H 0.1434 0.8489 0.3498 0.063 Uiso 0.5896(14) 1 calc PR A 1
H41B H 0.1685 0.8551 0.3014 0.063 Uiso 0.5896(14) 1 calc PR A 1
C42 C 0.08985(8) 0.85122(10) 0.27254(7) 0.0988(13) Uani 0.5896(14) 1 d PDU A 1
H42A H 0.0879 0.7910 0.2678 0.119 Uiso 0.5896(14) 1 calc PR A 1
H42B H 0.0621 0.8688 0.2865 0.119 Uiso 0.5896(14) 1 calc PR A 1
C43 C 0.08492(10) 0.89332(10) 0.21658(7) 0.1026(13) Uani 0.5896(14) 1 d PDU A 1
H43A H 0.1103 0.8706 0.2008 0.123 Uiso 0.5896(14) 1 calc PR A 1
H43B H 0.0518 0.8810 0.1914 0.123 Uiso 0.5896(14) 1 calc PR A 1
C44 C 0.09164(9) 0.98737(10) 0.22252(8) 0.1170(14) Uani 0.5896(14) 1 d PDU A 1
H44A H 0.0639 1.0110 0.2341 0.140 Uiso 0.5896(14) 1 calc PR A 1
H44B H 0.0906 1.0114 0.1869 0.140 Uiso 0.5896(14) 1 calc PR A 1
C45 C 0.14223(8) 1.01030(10) 0.26515(7) 0.0725(10) Uani 0.5896(14) 1 d PDU A 1
H45A H 0.1452 1.0706 0.2690 0.087 Uiso 0.5896(14) 1 calc PR A 1
H45B H 0.1702 0.9901 0.2526 0.087 Uiso 0.5896(14) 1 calc PR A 1
C34' C 0.18885(13) 1.12455(10) 0.38886(7) 0.0768(15) Uani 0.3020(14) 1 d PDU A 2
H34B H 0.1540 1.1365 0.3891 0.092 Uiso 0.3020(14) 1 calc PR A 2
C35' C 0.19556(15) 1.16375(10) 0.33561(6) 0.0720(14) Uani 0.3020(14) 1 d PDU A 2
H35C H 0.2301 1.1555 0.3345 0.086 Uiso 0.3020(14) 1 calc PR A 2
H35D H 0.1731 1.1365 0.3035 0.086 Uiso 0.3020(14) 1 calc PR A 2
C36' C 0.18364(18) 1.25779(10) 0.33396(7) 0.2044(17) Uani 0.3020(14) 1 d PDU A 2
H36C H 0.1888 1.2822 0.3008 0.245 Uiso 0.3020(14) 1 calc PR A 2
H36D H 0.1484 1.2658 0.3327 0.245 Uiso 0.3020(14) 1 calc PR A 2
C37' C 0.21779(14) 1.30175(10) 0.38505(7) 0.1427(17) Uani 0.3020(14) 1 d PDU A 2
H37C H 0.2091 1.3607 0.3839 0.171 Uiso 0.3020(14) 1 calc PR A 2
H37D H 0.2529 1.2971 0.3850 0.171 Uiso 0.3020(14) 1 calc PR A 2
C38' C 0.21145(16) 1.26238(10) 0.43818(6) 0.0915(16) Uani 0.3020(14) 1 d PDU A 2
H38C H 0.1769 1.2699 0.4394 0.110 Uiso 0.3020(14) 1 calc PR A 2
H38D H 0.2338 1.2900 0.4702 0.110 Uiso 0.3020(14) 1 calc PR A 2
C39' C 0.22412(18) 1.16836(11) 0.43983(7) 2.00(16) Uiso 0.3020(14) 1 d PD A 2
H39C H 0.2592 1.1609 0.4403 2.400 Uiso 0.3020(14) 1 d PR A 2
H39D H 0.2198 1.1437 0.4733 2.400 Uiso 0.3020(14) 1 d PR A 2
C40' C 0.14633(6) 0.98646(11) 0.31427(13) 0.1179(15) Uani 0.4104(14) 1 d PDU A 2
H40B H 0.1564 1.0162 0.2851 0.141 Uiso 0.4104(14) 1 calc PR A 2
C41' C 0.14675(7) 0.89201(11) 0.30487(11) 0.1551(16) Uani 0.4104(14) 1 d PDU A 2
H41C H 0.1400 0.8631 0.3358 0.186 Uiso 0.4104(14) 1 calc PR A 2
H41D H 0.1800 0.8750 0.3029 0.186 Uiso 0.4104(14) 1 calc PR A 2
C42' C 0.10643(6) 0.86768(12) 0.25082(9) 0.1426(16) Uani 0.4104(14) 1 d PDU A 2
H42C H 0.1145 0.8936 0.2196 0.171 Uiso 0.4104(14) 1 calc PR A 2
H42D H 0.1065 0.8075 0.2460 0.171 Uiso 0.4104(14) 1 calc PR A 2
C43' C 0.05362(6) 0.89650(11) 0.25268(13) 0.1289(16) Uani 0.4104(14) 1 d PDU A 2
H43C H 0.0285 0.8818 0.2183 0.155 Uiso 0.4104(14) 1 calc PR A 2
H43D H 0.0448 0.8685 0.2827 0.155 Uiso 0.4104(14) 1 calc PR A 2
C44' C 0.05359(7) 0.99154(11) 0.26124(11) 0.1384(16) Uani 0.4104(14) 1 d PDU A 2
H44C H 0.0203 1.0095 0.2625 0.166 Uiso 0.4104(14) 1 calc PR A 2
H44D H 0.0612 1.0196 0.2305 0.166 Uiso 0.4104(14) 1 calc PR A 2
C45' C 0.09359(6) 1.01535(12) 0.31582(9) 0.1122(15) Uani 0.4104(14) 1 d PDU A 2
H45C H 0.0936 1.0755 0.3210 0.135 Uiso 0.4104(14) 1 calc PR A 2
H45D H 0.0852 0.9892 0.3467 0.135 Uiso 0.4104(14) 1 calc PR A 2
B1 B 0.17554(6) 0.69217(11) 0.18982(7) 0.1112(13) Uani 1 1 d D . .
F1 F 0.19737(7) 0.75982(9) 0.21928(8) 0.2018(11) Uani 1 1 d D . .
F2 F 0.13400(5) 0.67251(12) 0.20546(7) 0.2004(10) Uani 1 1 d D . .
F3 F 0.16227(6) 0.71185(12) 0.13517(5) 0.1627(9) Uani 1 1 d D . .
F4 F 0.20824(6) 0.62780(8) 0.19980(6) 0.1644(8) Uani 1 1 d D . .
Cl1 Cl 0.47657(12) -0.0224(2) 0.35289(8) 0.2106(14) Uani 0.25 1 d PDU . .
Cl2 Cl 0.40843(12) -0.06059(16) 0.24910(10) 0.2217(15) Uani 0.25 1 d PDU . .
C46 C 0.44239(17) 0.01718(18) 0.29029(10) 0.1553(17) Uani 0.25 1 d PDU . .
H46A H 0.4652 0.0429 0.2721 0.186 Uiso 0.25 1 calc PR . .
H46B H 0.4194 0.0599 0.2959 0.186 Uiso 0.25 1 calc PR . .
Cl3 Cl 0.02721(9) 0.20212(17) 0.22158(8) 0.2530(16) Uani 0.25 1 d PDU . .
Cl4 Cl -0.00460(12) 0.2497(3) 0.31373(7) 0.3287(17) Uani 0.25 1 d PDU . .
C47 C 0.0000 0.27909(18) 0.2500 0.2437(17) Uani 0.50 2 d SPDU . .
H47A H -0.0329 0.2924 0.2259 0.292 Uiso 0.25 1 d PR . .
H47B H 0.0207 0.3284 0.2542 0.292 Uiso 0.25 1 d PR . .

loop_
_atom_site_aniso_label
_atom_site_aniso_U_11
_atom_site_aniso_U_22
_atom_site_aniso_U_33
_atom_site_aniso_U_23
_atom_site_aniso_U_13
_atom_site_aniso_U_12
Cu1 0.05226(10) 0.03782(10) 0.04628(10) -0.00081(9) 0.01734(8) 0.00234(9)
Cu2 0.05675(11) 0.04350(11) 0.05161(11) 0.00141(10) 0.02054(9) 0.00698(10)
P1 0.0579(2) 0.0473(3) 0.0520(2) 0.0035(2) 0.02401(19) 0.0036(2)
P2 0.0679(3) 0.0404(2) 0.0515(2) 0.0057(2) 0.0219(2) 0.0071(2)
N1 0.0546(8) 0.0351(7) 0.0503(8) -0.0036(6) 0.0127(6) 0.0030(6)
N2 0.0431(7) 0.0501(8) 0.0506(8) 0.0019(7) 0.0125(6) 0.0047(6)
N3 0.0564(8) 0.0692(10) 0.0747(10) -0.0053(9) 0.0172(7) 0.0151(8)
N4 0.0604(8) 0.0340(7) 0.0375(7) 0.0042(6) 0.0176(6) -0.0015(6)
N5 0.0619(8) 0.0438(8) 0.0470(7) -0.0025(7) 0.0225(6) 0.0038(7)
C1 0.0463(9) 0.0519(10) 0.0398(9) -0.0031(8) 0.0057(7) -0.0051(8)
C2 0.0696(11) 0.0493(10) 0.0684(12) 0.0107(10) 0.0121(9) -0.0090(10)
C3 0.0676(12) 0.0714(13) 0.0943(15) 0.0009(12) 0.0231(10) -0.0165(11)
C4 0.0439(10) 0.0919(14) 0.0663(12) 0.0034(11) 0.0143(8) -0.0032(10)
C5 0.0480(9) 0.0728(12) 0.0540(10) -0.0018(10) 0.0191(7) 0.0013(9)
C6 0.0777(13) 0.1185(18) 0.0803(14) -0.0126(14) 0.0181(11) 0.0279(13)
C7 0.0560(11) 0.139(2) 0.1111(17) -0.0146(16) 0.0240(11) 0.0217(13)
C8 0.0544(11) 0.132(2) 0.0880(15) -0.0115(14) 0.0237(10) -0.0078(13)
C9 0.1002(15) 0.0933(15) 0.134(2) -0.0149(15) 0.0049(15) 0.0559(12)
C10 0.0648(14) 0.168(3) 0.180(3) -0.029(2) 0.0300(16) -0.0196(17)
C11 0.0592(10) 0.0367(9) 0.0561(10) -0.0017(8) 0.0182(8) -0.0075(8)
C12 0.0930(14) 0.0555(11) 0.0486(10) 0.0094(9) 0.0074(10) -0.0017(11)
C13 0.1124(15) 0.0451(10) 0.0435(10) -0.0121(9) 0.0071(10) 0.0022(11)
C14 0.0805(11) 0.0318(9) 0.0396(8) -0.0021(7) 0.0224(7) -0.0021(8)
C15 0.0726(10) 0.0349(9) 0.0485(9) -0.0052(8) 0.0268(7) -0.0088(8)
C16 0.0732(10) 0.0434(10) 0.0619(10) -0.0045(9) 0.0332(8) 0.0024(9)
C17 0.1012(13) 0.0433(10) 0.0735(11) -0.0152(9) 0.0397(9) 0.0014(10)
C18 0.1190(15) 0.0408(10) 0.0480(10) -0.0110(9) 0.0176(10) 0.0005(11)
C19 0.0847(12) 0.0808(13) 0.0887(13) -0.0017(12) 0.0353(10) 0.0357(11)
C20 0.177(2) 0.0749(14) 0.0681(13) -0.0244(11) 0.0281(14) 0.0192(15)
C21 0.0806(11) 0.0683(12) 0.0568(9) 0.0033(9) 0.0388(8) 0.0200(10)
C22 0.1411(17) 0.1310(17) 0.0764(15) -0.0022(14) 0.0251(13) 0.0838(13)
C23 0.1509(19) 0.173(2) 0.143(2) -0.0168(19) 0.0307(17) 0.1088(15)
C24 0.157(2) 0.1008(18) 0.168(2) -0.0473(15) 0.0777(15) 0.0200(16)
C25 0.189(2) 0.1109(18) 0.1269(16) -0.0441(14) 0.0829(14) 0.0242(17)
C26 0.1123(16) 0.0784(15) 0.1021(15) -0.0249(13) 0.0385(12) 0.0137(13)
C27 0.0668(11) 0.0695(13) 0.0909(13) -0.0055(11) 0.0323(9) -0.0138(10)
C28 0.1017(15) 0.0972(16) 0.0683(13) -0.0144(13) 0.0244(11) -0.0325(13)
C29 0.137(2) 0.0972(17) 0.1072(19) -0.0388(15) 0.0162(17) -0.0378(16)
C30 0.1194(16) 0.1163(19) 0.192(3) -0.0310(19) 0.0657(16) -0.0713(14)
C31 0.1299(18) 0.145(2) 0.205(3) -0.013(2) 0.0758(17) -0.0659(17)
C32 0.1079(14) 0.1172(18) 0.1327(19) -0.0185(16) 0.0589(12) -0.0558(13)
C33 0.0610(10) 0.0708(12) 0.0714(11) 0.0164(10) 0.0322(8) 0.0110(10)
C34 0.0790(14) 0.0448(13) 0.0609(13) 0.0058(11) 0.0285(10) 0.0024(11)
C35 0.0847(16) 0.0723(16) 0.0984(18) 0.0052(14) 0.0154(13) 0.0189(14)
C36 0.1044(17) 0.0769(16) 0.1150(19) 0.0025(15) 0.0286(14) 0.0368(14)
C37 0.1189(19) 0.0901(18) 0.131(2) 0.0049(17) 0.0312(15) 0.0124(16)
C38 0.1136(19) 0.0908(18) 0.128(2) -0.0106(16) 0.0248(15) -0.0182(16)
C39 0.0695(14) 0.0421(13) 0.0764(15) -0.0041(12) 0.0111(12) -0.0005(11)
C40 0.0613(14) 0.0303(12) 0.0369(12) 0.0065(11) 0.0101(10) 0.0095(11)
C41 0.0693(15) 0.0430(14) 0.0400(13) 0.0017(12) 0.0093(11) 0.0012(13)
C42 0.112(2) 0.0864(19) 0.089(2) -0.0024(16) 0.0133(16) -0.0109(17)
C43 0.108(2) 0.101(2) 0.0851(19) 0.0063(17) 0.0063(16) -0.0078(17)
C44 0.127(2) 0.104(2) 0.108(2) 0.0089(18) 0.0152(17) 0.0060(18)
C45 0.0901(18) 0.0700(17) 0.0448(15) 0.0123(14) -0.0004(13) -0.0163(15)
C34' 0.083(2) 0.069(2) 0.077(2) 0.0066(19) 0.0204(18) 0.004(2)
C35' 0.082(2) 0.066(2) 0.069(2) -0.0014(19) 0.0240(17) 0.0104(19)
C36' 0.207(3) 0.200(3) 0.205(3) 0.007(2) 0.057(2) -0.001(2)
C37' 0.144(3) 0.142(3) 0.143(3) 0.005(2) 0.0425(19) 0.003(2)
C38' 0.096(2) 0.083(2) 0.089(2) -0.014(2) 0.0157(18) -0.006(2)
C40' 0.122(2) 0.115(2) 0.118(2) -0.002(2) 0.0358(18) -0.001(2)
C41' 0.163(3) 0.155(3) 0.146(3) 0.010(2) 0.0409(19) 0.002(2)
C42' 0.141(2) 0.140(3) 0.146(3) -0.012(2) 0.0378(19) -0.006(2)
C43' 0.128(2) 0.125(2) 0.130(2) -0.013(2) 0.0326(18) 0.004(2)
C44' 0.138(2) 0.136(3) 0.137(3) 0.009(2) 0.0334(19) 0.003(2)
C45' 0.112(2) 0.120(2) 0.104(2) 0.001(2) 0.0307(18) 0.003(2)
B1 0.0898(17) 0.159(3) 0.0906(18) 0.025(2) 0.0354(14) 0.0317(19)
F1 0.2075(19) 0.1437(14) 0.232(2) -0.0722(14) 0.0283(16) -0.0067(14)
F2 0.1611(13) 0.2119(18) 0.2602(17) 0.0913(14) 0.1118(11) 0.0224(13)
F3 0.1350(12) 0.2252(18) 0.1249(12) 0.0525(12) 0.0327(10) 0.0410(13)
F4 0.2267(14) 0.1399(11) 0.1288(12) 0.0131(10) 0.0545(10) 0.1054(10)
Cl1 0.197(2) 0.241(2) 0.206(2) -0.0075(19) 0.0761(17) 0.0240(19)
Cl2 0.197(2) 0.217(2) 0.249(2) -0.021(2) 0.0613(17) 0.0257(19)
C46 0.155(3) 0.154(3) 0.157(3) 0.001(2) 0.043(2) 0.014(2)
Cl3 0.258(2) 0.240(2) 0.252(2) 0.010(2) 0.0599(18) 0.015(2)
Cl4 0.328(3) 0.326(3) 0.333(3) 0.017(2) 0.0969(19) -0.010(2)
C47 0.245(3) 0.242(3) 0.242(3) 0.000 0.068(2) 0.000

loop_
_atom_type_symbol
_atom_type_description
_atom_type_scat_dispersion_real
_atom_type_scat_dispersion_imag
_atom_type_scat_source
C C 0.0033 0.0016 'International Tables Vol C Tables 4.2.6.8 and 6.1.1.4'
H H 0.0000 0.0000 'International Tables Vol C Tables 4.2.6.8 and 6.1.1.4'
B B 0.0013 0.0007 'International Tables Vol C Tables 4.2.6.8 and 6.1.1.4'
N N 0.0061 0.0033 'International Tables Vol C Tables 4.2.6.8 and 6.1.1.4'
F F 0.0171 0.0103 'International Tables Vol C Tables 4.2.6.8 and 6.1.1.4'
P P 0.1023 0.0942 'International Tables Vol C Tables 4.2.6.8 and 6.1.1.4'
Cl Cl 0.1484 0.1585 'International Tables Vol C Tables 4.2.6.8 and 6.1.1.4'
Cu Cu 0.3201 1.2651 'International Tables Vol C Tables 4.2.6.8 and 6.1.1.4'

loop_
_geom_angle_atom_site_label_1
_geom_angle_atom_site_label_2
_geom_angle_atom_site_label_3
_geom_angle
_geom_angle_site_symmetry_1
_geom_angle_site_symmetry_3
N1 Cu1 N4 110.19(6) . 7_566
N1 Cu1 P1 130.40(5) . .
N4 Cu1 P1 119.30(4) 7_566 .
N1 Cu1 Cu2 88.20(4) . .
N4 Cu1 Cu2 80.19(4) 7_566 .
P1 Cu1 Cu2 96.75(2) . .
N5 Cu2 N2 110.24(6) 7_566 .
N5 Cu2 P2 133.61(4) 7_566 .
N2 Cu2 P2 116.13(4) . .
N5 Cu2 Cu1 91.18(4) 7_566 .
N2 Cu2 Cu1 82.65(4) . .
P2 Cu2 Cu1 93.195(19) . .
C33 P1 C21 104.72(8) . .
C33 P1 C27 107.15(8) . .
C21 P1 C27 100.45(7) . .
C33 P1 Cu1 111.15(7) . .
C21 P1 Cu1 115.85(5) . .
C27 P1 Cu1 116.32(5) . .
C33 P2 C34 102.26(9) . .
C33 P2 C40 104.19(9) . .
C34 P2 C40 102.13(7) . .
C33 P2 C40' 102.14(10) . .
C34 P2 C40' 93.07(8) . .
C40 P2 C40' 10.10(8) . .
C33 P2 C34' 113.41(12) . .
C34 P2 C34' 14.83(10) . .
C40 P2 C34' 107.32(8) . .
C40' P2 C34' 99.60(8) . .
C33 P2 Cu2 115.97(6) . .
C34 P2 Cu2 121.00(7) . .
C40 P2 Cu2 109.28(7) . .
C40' P2 Cu2 118.44(8) . .
C34' P2 Cu2 106.34(7) . .
C1 N1 C11 119.06(13) . .
C1 N1 Cu1 123.15(11) . .
C11 N1 Cu1 114.68(11) . .
C1 N2 C5 120.25(14) . .
C1 N2 Cu2 126.91(11) . .
C5 N2 Cu2 112.29(11) . .
C6 N3 C5 118.07(17) . .
C11 N4 C15 119.73(13) . .
C11 N4 Cu1 107.11(11) . 7_566
C15 N4 Cu1 131.74(10) . 7_566
C16 N5 C15 116.32(13) . .
C16 N5 Cu2 122.93(10) . 7_566
C15 N5 Cu2 120.75(11) . 7_566
N2 C1 N1 117.80(14) . .
N2 C1 C2 119.91(15) . .
N1 C1 C2 122.26(15) . .
C3 C2 C1 119.79(18) . .
C3 C2 H2 120.1 . .
C1 C2 H2 120.1 . .
C2 C3 C4 120.41(18) . .
C2 C3 H3 119.8 . .
C4 C3 H3 119.8 . .
C3 C4 C5 117.83(17) . .
C3 C4 C8 125.30(19) . .
C5 C4 C8 116.87(19) . .
N3 C5 N2 114.88(15) . .
N3 C5 C4 123.42(16) . .
N2 C5 C4 121.57(17) . .
N3 C6 C7 121.6(2) . .
N3 C6 C9 118.8(2) . .
C7 C6 C9 119.6(2) . .
C8 C7 C6 123.1(2) . .
C8 C7 H7 118.5 . .
C6 C7 H7 118.5 . .
C7 C8 C10 123.0(2) . .
C7 C8 C4 116.5(2) . .
C10 C8 C4 120.5(2) . .
C6 C9 H9A 109.5 . .
C6 C9 H9B 109.5 . .
H9A C9 H9B 109.5 . .
C6 C9 H9C 109.5 . .
H9A C9 H9C 109.5 . .
H9B C9 H9C 109.5 . .
C8 C10 H10A 109.5 . .
C8 C10 H10B 109.5 . .
H10A C10 H10B 109.5 . .
C8 C10 H10C 109.5 . .
H10A C10 H10C 109.5 . .
H10B C10 H10C 109.5 . .
N4 C11 N1 116.42(14) . .
N4 C11 C12 120.10(16) . .
N1 C11 C12 123.36(14) . .
C13 C12 C11 119.29(16) . .
C13 C12 H12 120.4 . .
C11 C12 H12 120.4 . .
C12 C13 C14 121.04(16) . .
C12 C13 H13 119.5 . .
C14 C13 H13 119.5 . .
C13 C14 C18 123.53(15) . .
C13 C14 C15 117.60(16) . .
C18 C14 C15 118.86(15) . .
N4 C15 N5 114.68(13) . .
N4 C15 C14 122.21(14) . .
N5 C15 C14 123.07(15) . .
N5 C16 C17 121.99(15) . .
N5 C16 C19 116.70(15) . .
C17 C16 C19 121.31(17) . .
C18 C17 C16 122.28(18) . .
C18 C17 H17 118.9 . .
C16 C17 H17 118.9 . .
C17 C18 C14 117.31(17) . .
C17 C18 C20 121.08(19) . .
C14 C18 C20 121.58(17) . .
C16 C19 H19A 109.5 . .
C16 C19 H19B 109.5 . .
H19A C19 H19B 109.5 . .
C16 C19 H19C 109.5 . .
H19A C19 H19C 109.5 . .
H19B C19 H19C 109.5 . .
C18 C20 H20A 109.5 . .
C18 C20 H20B 109.5 . .
H20A C20 H20B 109.5 . .
C18 C20 H20C 109.5 . .
H20A C20 H20C 109.5 . .
H20B C20 H20C 109.5 . .
C26 C21 C22 111.02(11) . .
C26 C21 P1 112.81(11) . .
C22 C21 P1 108.90(10) . .
C26 C21 H21 108.0 . .
C22 C21 H21 108.0 . .
P1 C21 H21 108.0 . .
C21 C22 C23 109.95(12) . .
C21 C22 H22A 109.7 . .
C23 C22 H22A 109.7 . .
C21 C22 H22B 109.7 . .
C23 C22 H22B 109.7 . .
H22A C22 H22B 108.2 . .
C24 C23 C22 110.29(13) . .
C24 C23 H23A 109.6 . .
C22 C23 H23A 109.6 . .
C24 C23 H23B 109.6 . .
C22 C23 H23B 109.6 . .
H23A C23 H23B 108.1 . .
C23 C24 C25 111.29(13) . .
C23 C24 H24A 109.4 . .
C25 C24 H24A 109.4 . .
C23 C24 H24B 109.4 . .
C25 C24 H24B 109.4 . .
H24A C24 H24B 108.0 . .
C24 C25 C26 110.07(13) . .
C24 C25 H25A 109.6 . .
C26 C25 H25A 109.6 . .
C24 C25 H25B 109.6 . .
C26 C25 H25B 109.6 . .
H25A C25 H25B 108.2 . .
C21 C26 C25 109.76(12) . .
C21 C26 H26A 109.7 . .
C25 C26 H26A 109.7 . .
C21 C26 H26B 109.7 . .
C25 C26 H26B 109.7 . .
H26A C26 H26B 108.2 . .
C28 C27 C32 110.65(12) . .
C28 C27 P1 114.59(10) . .
C32 C27 P1 115.67(9) . .
C28 C27 H27 104.9 . .
C32 C27 H27 104.9 . .
P1 C27 H27 104.9 . .
C27 C28 C29 111.32(12) . .
C27 C28 H28A 109.4 . .
C29 C28 H28A 109.4 . .
C27 C28 H28B 109.4 . .
C29 C28 H28B 109.4 . .
H28A C28 H28B 108.0 . .
C28 C29 C30 110.87(11) . .
C28 C29 H29A 109.5 . .
C30 C29 H29A 109.5 . .
C28 C29 H29B 109.5 . .
C30 C29 H29B 109.5 . .
H29A C29 H29B 108.1 . .
C31 C30 C29 109.69(14) . .
C31 C30 H30A 109.7 . .
C29 C30 H30A 109.7 . .
C31 C30 H30B 109.7 . .
C29 C30 H30B 109.7 . .
H30A C30 H30B 108.2 . .
C30 C31 C32 111.06(13) . .
C30 C31 H31A 109.4 . .
C32 C31 H31A 109.4 . .
C30 C31 H31B 109.4 . .
C32 C31 H31B 109.4 . .
H31A C31 H31B 108.0 . .
C31 C32 C27 110.51(11) . .
C31 C32 H32A 109.5 . .
C27 C32 H32A 109.5 . .
C31 C32 H32B 109.5 . .
C27 C32 H32B 109.5 . .
H32A C32 H32B 108.1 . .
P2 C33 P1 115.08(11) . .
P2 C33 H33A 108.5 . .
P1 C33 H33A 108.5 . .
P2 C33 H33B 108.5 . .
P1 C33 H33B 108.5 . .
H33A C33 H33B 107.5 . .
C39 C34 C35 109.25(16) . .
C39 C34 P2 109.44(11) . .
C35 C34 P2 111.74(11) . .
C39 C34 H34A 108.8 . .
C35 C34 H34A 108.8 . .
P2 C34 H34A 108.8 . .
C36 C35 C34 110.08(14) . .
C36 C35 H35A 109.6 . .
C34 C35 H35A 109.6 . .
C36 C35 H35B 109.6 . .
C34 C35 H35B 109.6 . .
H35A C35 H35B 108.2 . .
C37 C36 C35 112.17(16) . .
C37 C36 H36A 109.2 . .
C35 C36 H36A 109.2 . .
C37 C36 H36B 109.2 . .
C35 C36 H36B 109.2 . .
H36A C36 H36B 107.9 . .
C36 C37 C38 111.90(18) . .
C36 C37 H37A 109.2 . .
C38 C37 H37A 109.2 . .
C36 C37 H37B 109.2 . .
C38 C37 H37B 109.2 . .
H37A C37 H37B 107.9 . .
C37 C38 C39 109.67(15) . .
C37 C38 H38A 109.7 . .
C39 C38 H38A 109.7 . .
C37 C38 H38B 109.7 . .
C39 C38 H38B 109.7 . .
H38A C38 H38B 108.2 . .
C34 C39 C38 108.74(15) . .
C34 C39 H39A 109.9 . .
C38 C39 H39A 109.9 . .
C34 C39 H39B 109.9 . .
C38 C39 H39B 109.9 . .
H39A C39 H39B 108.3 . .
C34 C39 H39C 157.4 . .
C38 C39 H39C 87.6 . .
H39A C39 H39C 48.3 . .
H39B C39 H39C 77.3 . .
C34 C39 H39D 106.4 . .
C38 C39 H39D 110.8 . .
H39A C39 H39D 111.0 . .
H39B C39 H39D 3.7 . .
H39C C39 H39D 81.0 . .
C41 C40 C45 108.64(13) . .
C41 C40 P2 113.48(11) . .
C45 C40 P2 118.65(14) . .
C41 C40 H40A 104.9 . .
C45 C40 H40A 104.9 . .
P2 C40 H40A 104.9 . .
C40 C41 C42 109.97(14) . .
C40 C41 H41A 109.7 . .
C42 C41 H41A 109.7 . .
C40 C41 H41B 109.7 . .
C42 C41 H41B 109.7 . .
H41A C41 H41B 108.2 . .
C43 C42 C41 110.15(17) . .
C43 C42 H42A 109.6 . .
C41 C42 H42A 109.6 . .
C43 C42 H42B 109.6 . .
C41 C42 H42B 109.6 . .
H42A C42 H42B 108.1 . .
C44 C43 C42 111.58(14) . .
C44 C43 H43A 109.3 . .
C42 C43 H43A 109.3 . .
C44 C43 H43B 109.3 . .
C42 C43 H43B 109.3 . .
H43A C43 H43B 108.0 . .
C43 C44 C45 111.41(15) . .
C43 C44 H44A 109.3 . .
C45 C44 H44A 109.3 . .
C43 C44 H44B 109.3 . .
C45 C44 H44B 109.3 . .
H44A C44 H44B 108.0 . .
C44 C45 C40 109.34(17) . .
C44 C45 H45A 109.8 . .
C40 C45 H45A 109.8 . .
C44 C45 H45B 109.8 . .
C40 C45 H45B 109.8 . .
H45A C45 H45B 108.3 . .
C39' C34' C35' 109.8(2) . .
C39' C34' P2 117.91(15) . .
C35' C34' P2 108.03(14) . .
C39' C34' H34B 106.9 . .
C35' C34' H34B 106.9 . .
P2 C34' H34B 106.9 . .
C36' C35' C34' 110.1(2) . .
C36' C35' H35C 109.6 . .
C34' C35' H35C 109.6 . .
C36' C35' H35D 109.6 . .
C34' C35' H35D 109.6 . .
H35C C35' H35D 108.2 . .
C37' C36' C35' 110.6(2) . .
C37' C36' H36C 109.5 . .
C35' C36' H36C 109.5 . .
C37' C36' H36D 109.5 . .
C35' C36' H36D 109.5 . .
H36C C36' H36D 108.1 . .
C36' C37' C38' 110.5(2) . .
C36' C37' H37C 109.6 . .
C38' C37' H37C 109.6 . .
C36' C37' H37D 109.6 . .
C38' C37' H37D 109.6 . .
H37C C37' H37D 108.1 . .
C37' C38' C39' 110.0(2) . .
C37' C38' H38C 109.7 . .
C39' C38' H38C 109.7 . .
C37' C38' H38D 109.7 . .
C39' C38' H38D 109.7 . .
H38C C38' H38D 108.2 . .
C34' C39' C38' 109.7(2) . .
C34' C39' H39C 109.9 . .
C38' C39' H39C 109.7 . .
C34' C39' H39D 109.6 . .
C38' C39' H39D 109.7 . .
H39C C39' H39D 108.2 . .
C41' C40' C45' 110.51(15) . .
C41' C40' P2 104.89(14) . .
C45' C40' P2 110.46(19) . .
C41' C40' H40B 110.3 . .
C45' C40' H40B 110.3 . .
P2 C40' H40B 110.3 . .
C40' C41' C42' 110.54(16) . .
C40' C41' H41C 109.5 . .
C42' C41' H41C 109.5 . .
C40' C41' H41D 109.5 . .
C42' C41' H41D 109.5 . .
H41C C41' H41D 108.1 . .
C43' C42' C41' 110.16(19) . .
C43' C42' H42C 109.6 . .
C41' C42' H42C 109.6 . .
C43' C42' H42D 109.6 . .
C41' C42' H42D 109.6 . .
H42C C42' H42D 108.1 . .
C44' C43' C42' 109.83(15) . .
C44' C43' H43C 109.7 . .
C42' C43' H43C 109.7 . .
C44' C43' H43D 109.7 . .
C42' C43' H43D 109.7 . .
H43C C43' H43D 108.2 . .
C43' C44' C45' 109.91(16) . .
C43' C44' H44C 109.7 . .
C45' C44' H44C 109.7 . .
C43' C44' H44D 109.7 . .
C45' C44' H44D 109.7 . .
H44C C44' H44D 108.2 . .
C40' C45' C44' 109.94(19) . .
C40' C45' H45C 109.7 . .
C44' C45' H45C 109.7 . .
C40' C45' H45D 109.7 . .
C44' C45' H45D 109.7 . .
H45C C45' H45D 108.2 . .
F4 B1 F2 110.26(16) . .
F4 B1 F1 109.96(14) . .
F2 B1 F1 107.82(17) . .
F4 B1 F3 109.75(16) . .
F2 B1 F3 110.32(14) . .
F1 B1 F3 108.68(16) . .
Cl1 C46 Cl2 110.5(2) . .
Cl1 C46 H46A 109.5 . .
Cl2 C46 H46A 109.5 . .
Cl1 C46 H46B 109.5 . .
Cl2 C46 H46B 109.5 . .
H46A C46 H46B 108.1 . .
Cl4 Cl3 C47 70.0(2) 2 .
Cl4 Cl3 Cl3 99.6(2) 2 2
C47 Cl3 Cl3 46.26(11) . 2
Cl3 Cl4 C47 68.91(17) 2 .
Cl3 C47 Cl3 87.5(2) . 2
Cl3 C47 Cl4 41.13(16) . 2
Cl3 C47 Cl4 110.9(2) 2 2
Cl3 C47 Cl4 110.9(2) . .
Cl3 C47 Cl4 41.13(16) 2 .
Cl4 C47 Cl4 148.2(4) 2 .
Cl3 C47 H47A 110.1 . .
Cl3 C47 H47A 88.7 2 .
Cl4 C47 H47A 77.1 2 .
Cl4 C47 H47A 110.2 . .
Cl3 C47 H47B 108.7 . .
Cl3 C47 H47B 149.9 2 .
Cl4 C47 H47B 97.3 2 .
Cl4 C47 H47B 108.8 . .
H47A C47 H47B 108.1 . .

loop_
_geom_bond_atom_site_label_1
_geom_bond_atom_site_label_2
_geom_bond_distance
_geom_bond_site_symmetry_2
Cu1 N1 1.9949(13) .
Cu1 N4 2.0631(14) 7_566
Cu1 P1 2.2040(7) .
Cu1 Cu2 2.6116(5) .
Cu2 N5 2.0338(14) 7_566
Cu2 N2 2.0608(14) .
Cu2 P2 2.2215(7) .
P1 C33 1.8546(18) .
P1 C21 1.8554(16) .
P1 C27 1.8569(14) .
P2 C33 1.836(2) .
P2 C34 1.8382(16) .
P2 C40 1.8404(17) .
P2 C40' 1.882(2) .
P2 C34' 1.9399(18) .
N1 C1 1.363(2) .
N1 C11 1.383(2) .
N2 C1 1.326(2) .
N2 C5 1.354(2) .
N3 C6 1.339(3) .
N3 C5 1.353(2) .
N4 C11 1.3211(19) .
N4 C15 1.364(2) .
N4 Cu1 2.0630(14) 7_566
N5 C16 1.332(2) .
N5 C15 1.3873(19) .
N5 Cu2 2.0338(14) 7_566
C1 C2 1.440(2) .
C2 C3 1.346(3) .
C2 H2 0.9300 .
C3 C4 1.383(3) .
C3 H3 0.9300 .
C4 C5 1.415(3) .
C4 C8 1.462(3) .
C6 C7 1.387(3) .
C6 C9 1.521(3) .
C7 C8 1.348(4) .
C7 H7 0.9300 .
C8 C10 1.456(3) .
C9 H9A 0.9600 .
C9 H9B 0.9600 .
C9 H9C 0.9600 .
C10 H10A 0.9600 .
C10 H10B 0.9600 .
C10 H10C 0.9600 .
C11 C12 1.447(2) .
C12 C13 1.350(3) .
C12 H12 0.9300 .
C13 C14 1.375(2) .
C13 H13 0.9300 .
C14 C18 1.395(3) .
C14 C15 1.405(2) .
C16 C17 1.409(3) .
C16 C19 1.520(2) .
C17 C18 1.352(3) .
C17 H17 0.9300 .
C18 C20 1.501(3) .
C19 H19A 0.9600 .
C19 H19B 0.9600 .
C19 H19C 0.9600 .
C20 H20A 0.9600 .
C20 H20B 0.9600 .
C20 H20C 0.9600 .
C21 C26 1.5205(18) .
C21 C22 1.5341(19) .
C21 H21 0.9800 .
C22 C23 1.548(2) .
C22 H22A 0.9700 .
C22 H22B 0.9700 .
C23 C24 1.519(2) .
C23 H23A 0.9700 .
C23 H23B 0.9700 .
C24 C25 1.531(2) .
C24 H24A 0.9700 .
C24 H24B 0.9700 .
C25 C26 1.548(2) .
C25 H25A 0.9700 .
C25 H25B 0.9700 .
C26 H26A 0.9700 .
C26 H26B 0.9700 .
C27 C28 1.515(2) .
C27 C32 1.546(2) .
C27 H27 0.9800 .
C28 C29 1.5342(19) .
C28 H28A 0.9700 .
C28 H28B 0.9700 .
C29 C30 1.542(2) .
C29 H29A 0.9700 .
C29 H29B 0.9700 .
C30 C31 1.524(2) .
C30 H30A 0.9700 .
C30 H30B 0.9700 .
C31 C32 1.5295(19) .
C31 H31A 0.9700 .
C31 H31B 0.9700 .
C32 H32A 0.9700 .
C32 H32B 0.9700 .
C33 H33A 0.9700 .
C33 H33B 0.9700 .
C34 C39 1.541(2) .
C34 C35 1.543(2) .
C34 H34A 0.9800 .
C35 C36 1.538(2) .
C35 H35A 0.9700 .
C35 H35B 0.9700 .
C36 C37 1.517(3) .
C36 H36A 0.9700 .
C36 H36B 0.9700 .
C37 C38 1.528(2) .
C37 H37A 0.9700 .
C37 H37B 0.9700 .
C38 C39 1.556(2) .
C38 H38A 0.9700 .
C38 H38B 0.9700 .
C39 H39A 0.9700 .
C39 H39B 0.9700 .
C39 H39C 0.6674 .
C39 H39D 1.5311 .
C40 C41 1.533(2) .
C40 C45 1.546(2) .
C40 H40A 0.9800 .
C41 C42 1.542(2) .
C41 H41A 0.9700 .
C41 H41B 0.9700 .
C42 C43 1.535(2) .
C42 H42A 0.9700 .
C42 H42B 0.9700 .
C43 C44 1.517(2) .
C43 H43A 0.9700 .
C43 H43B 0.9700 .
C44 C45 1.541(3) .
C44 H44A 0.9700 .
C44 H44B 0.9700 .
C45 H45A 0.9700 .
C45 H45B 0.9700 .
C34' C39' 1.540(3) .
C34' C35' 1.542(3) .
C34' H34B 0.9800 .
C35' C36' 1.537(3) .
C35' H35C 0.9700 .
C35' H35D 0.9700 .
C36' C37' 1.531(3) .
C36' H36C 0.9700 .
C36' H36D 0.9700 .
C37' C38' 1.536(3) .
C37' H37C 0.9700 .
C37' H37D 0.9700 .
C38' C39' 1.541(3) .
C38' H38C 0.9700 .
C38' H38D 0.9700 .
C39' H39C 0.9700 .
C39' H39D 0.9700 .
C40' C41' 1.529(2) .
C40' C45' 1.537(3) .
C40' H40B 0.9800 .
C41' C42' 1.541(3) .
C41' H41C 0.9700 .
C41' H41D 0.9700 .
C42' C43' 1.541(3) .
C42' H42C 0.9700 .
C42' H42D 0.9700 .
C43' C44' 1.535(2) .
C43' H43C 0.9700 .
C43' H43D 0.9700 .
C44' C45' 1.544(3) .
C44' H44C 0.9700 .
C44' H44D 0.9700 .
C45' H45C 0.9700 .
C45' H45D 0.9700 .
B1 F4 1.343(2) .
B1 F2 1.351(2) .
B1 F1 1.352(2) .
B1 F3 1.358(2) .
Cl1 C46 1.711(3) .
Cl2 C46 1.716(4) .
C46 H46A 0.9700 .
C46 H46B 0.9700 .
Cl3 Cl4 1.201(4) 2
Cl3 C47 1.703(3) .
Cl3 Cl3 2.355(5) 2
Cl4 Cl3 1.201(4) 2
Cl4 C47 1.715(3) .
C47 Cl3 1.703(3) 2
C47 Cl4 1.715(3) 2
C47 H47A 0.9600 .
C47 H47B 0.9599 .

loop_
_geom_torsion_atom_site_label_1
_geom_torsion_atom_site_label_2
_geom_torsion_atom_site_label_3
_geom_torsion_atom_site_label_4
_geom_torsion
_geom_torsion_site_symmetry_1
_geom_torsion_site_symmetry_4
N1 Cu1 Cu2 N5 118.09(6) . 7_566
N4 Cu1 Cu2 N5 7.24(5) 7_566 7_566
P1 Cu1 Cu2 N5 -111.43(4) . 7_566
N1 Cu1 Cu2 N2 7.84(6) . .
N4 Cu1 Cu2 N2 -103.02(5) 7_566 .
P1 Cu1 Cu2 N2 138.32(4) . .
N1 Cu1 Cu2 P2 -108.12(4) . .
N4 Cu1 Cu2 P2 141.03(4) 7_566 .
P1 Cu1 Cu2 P2 22.370(18) . .
N1 Cu1 P1 C33 65.80(9) . .
N4 Cu1 P1 C33 -110.10(8) 7_566 .
Cu2 Cu1 P1 C33 -27.60(7) . .
N1 Cu1 P1 C21 -53.55(7) . .
N4 Cu1 P1 C21 130.55(6) 7_566 .
Cu2 Cu1 P1 C21 -146.94(5) . .
N1 Cu1 P1 C27 -171.24(7) . .
N4 Cu1 P1 C27 12.86(7) 7_566 .
Cu2 Cu1 P1 C27 95.37(6) . .
N5 Cu2 P2 C33 80.18(9) 7_566 .
N2 Cu2 P2 C33 -97.89(8) . .
Cu1 Cu2 P2 C33 -14.51(7) . .
N5 Cu2 P2 C34 -44.45(8) 7_566 .
N2 Cu2 P2 C34 137.48(7) . .
Cu1 Cu2 P2 C34 -139.14(6) . .
N5 Cu2 P2 C40 -162.48(8) 7_566 .
N2 Cu2 P2 C40 19.45(8) . .
Cu1 Cu2 P2 C40 102.83(7) . .
N5 Cu2 P2 C40' -157.81(8) 7_566 .
N2 Cu2 P2 C40' 24.12(8) . .
Cu1 Cu2 P2 C40' 107.50(7) . .
N5 Cu2 P2 C34' -46.93(11) 7_566 .
N2 Cu2 P2 C34' 135.00(11) . .
Cu1 Cu2 P2 C34' -141.62(10) . .
N4 Cu1 N1 C1 70.68(13) 7_566 .
P1 Cu1 N1 C1 -105.51(13) . .
Cu2 Cu1 N1 C1 -8.18(13) . .
N4 Cu1 N1 C11 -129.47(11) 7_566 .
P1 Cu1 N1 C11 54.34(12) . .
Cu2 Cu1 N1 C11 151.67(11) . .
N5 Cu2 N2 C1 -99.85(14) 7_566 .
P2 Cu2 N2 C1 78.66(13) . .
Cu1 Cu2 N2 C1 -11.30(13) . .
N5 Cu2 N2 C5 88.70(12) 7_566 .
P2 Cu2 N2 C5 -92.79(12) . .
Cu1 Cu2 N2 C5 177.25(12) . .
C5 N2 C1 N1 179.39(15) . .
Cu2 N2 C1 N1 8.6(2) . .
C5 N2 C1 C2 -2.5(2) . .
Cu2 N2 C1 C2 -173.38(12) . .
C11 N1 C1 N2 -156.62(15) . .
Cu1 N1 C1 N2 2.4(2) . .
C11 N1 C1 C2 25.4(2) . .
Cu1 N1 C1 C2 -175.62(13) . .
N2 C1 C2 C3 -1.9(3) . .
N1 C1 C2 C3 176.12(18) . .
C1 C2 C3 C4 4.6(3) . .
C2 C3 C4 C5 -3.1(3) . .
C2 C3 C4 C8 176.6(2) . .
C6 N3 C5 N2 177.37(18) . .
C6 N3 C5 C4 1.4(3) . .
C1 N2 C5 N3 -171.86(16) . .
Cu2 N2 C5 N3 0.23(19) . .
C1 N2 C5 C4 4.2(3) . .
Cu2 N2 C5 C4 176.25(14) . .
C3 C4 C5 N3 174.31(19) . .
C8 C4 C5 N3 -5.4(3) . .
C3 C4 C5 N2 -1.4(3) . .
C8 C4 C5 N2 178.96(18) . .
C5 N3 C6 C7 4.7(3) . .
C5 N3 C6 C9 -176.5(2) . .
N3 C6 C7 C8 -6.9(4) . .
C9 C6 C7 C8 174.3(2) . .
C6 C7 C8 C10 -175.7(3) . .
C6 C7 C8 C4 2.6(4) . .
C3 C4 C8 C7 -176.5(2) . .
C5 C4 C8 C7 3.2(3) . .
C3 C4 C8 C10 1.9(4) . .
C5 C4 C8 C10 -178.5(2) . .
C15 N4 C11 N1 -174.73(15) . .
Cu1 N4 C11 N1 17.30(18) 7_566 .
C15 N4 C11 C12 1.4(3) . .
Cu1 N4 C11 C12 -166.60(15) 7_566 .
C1 N1 C11 N4 -137.36(16) . .
Cu1 N1 C11 N4 61.90(18) . .
C1 N1 C11 C12 46.7(3) . .
Cu1 N1 C11 C12 -114.05(17) . .
N4 C11 C12 C13 -2.1(3) . .
N1 C11 C12 C13 173.70(19) . .
C11 C12 C13 C14 1.4(3) . .
C12 C13 C14 C18 -178.8(2) . .
C12 C13 C14 C15 0.0(3) . .
C11 N4 C15 N5 -177.41(15) . .
Cu1 N4 C15 N5 -12.9(2) 7_566 .
C11 N4 C15 C14 0.1(3) . .
Cu1 N4 C15 C14 164.56(13) 7_566 .
C16 N5 C15 N4 -179.13(15) . .
Cu2 N5 C15 N4 1.8(2) 7_566 .
C16 N5 C15 C14 3.4(3) . .
Cu2 N5 C15 C14 -175.61(14) 7_566 .
C13 C14 C15 N4 -0.8(3) . .
C18 C14 C15 N4 178.07(18) . .
C13 C14 C15 N5 176.49(18) . .
C18 C14 C15 N5 -4.7(3) . .
C15 N5 C16 C17 0.4(3) . .
Cu2 N5 C16 C17 179.46(14) 7_566 .
C15 N5 C16 C19 -179.32(16) . .
Cu2 N5 C16 C19 -0.3(2) 7_566 .
N5 C16 C17 C18 -3.1(3) . .
C19 C16 C17 C18 176.6(2) . .
C16 C17 C18 C14 1.8(3) . .
C16 C17 C18 C20 -176.2(2) . .
C13 C14 C18 C17 -179.4(2) . .
C15 C14 C18 C17 1.9(3) . .
C13 C14 C18 C20 -1.4(3) . .
C15 C14 C18 C20 179.9(2) . .
C33 P1 C21 C26 -60.18(12) . .
C27 P1 C21 C26 -171.19(10) . .
Cu1 P1 C21 C26 62.62(11) . .
C33 P1 C21 C22 176.10(11) . .
C27 P1 C21 C22 65.09(11) . .
Cu1 P1 C21 C22 -61.10(11) . .
C26 C21 C22 C23 58.09(18) . .
P1 C21 C22 C23 -177.12(10) . .
C21 C22 C23 C24 -56.79(18) . .
C22 C23 C24 C25 57.3(2) . .
C23 C24 C25 C26 -57.7(2) . .
C22 C21 C26 C25 -58.51(17) . .
P1 C21 C26 C25 178.95(10) . .
C24 C25 C26 C21 57.63(17) . .
C33 P1 C27 C28 83.87(12) . .
C21 P1 C27 C28 -167.01(10) . .
Cu1 P1 C27 C28 -41.15(12) . .
C33 P1 C27 C32 -46.69(14) . .
C21 P1 C27 C32 62.42(12) . .
Cu1 P1 C27 C32 -171.72(9) . .
C32 C27 C28 C29 -55.84(15) . .
P1 C27 C28 C29 171.18(10) . .
C27 C28 C29 C30 56.70(18) . .
C28 C29 C30 C31 -57.03(17) . .
C29 C30 C31 C32 57.93(17) . .
C30 C31 C32 C27 -57.67(18) . .
C28 C27 C32 C31 56.16(16) . .
P1 C27 C32 C31 -171.42(11) . .
C34 P2 C33 P1 131.75(10) . .
C40 P2 C33 P1 -122.19(10) . .
C40' P2 C33 P1 -132.35(10) . .
C34' P2 C33 P1 121.45(10) . .
Cu2 P2 C33 P1 -2.05(12) . .
C21 P1 C33 P2 147.76(9) . .
C27 P1 C33 P2 -106.14(10) . .
Cu1 P1 C33 P2 21.96(11) . .
C33 P2 C34 C39 -71.28(16) . .
C40 P2 C34 C39 -178.94(15) . .
C40' P2 C34 C39 -174.42(16) . .
C34' P2 C34 C39 68.9(4) . .
Cu2 P2 C34 C39 59.52(15) . .
C33 P2 C34 C35 167.57(16) . .
C40 P2 C34 C35 59.92(18) . .
C40' P2 C34 C35 64.44(18) . .
C34' P2 C34 C35 -52.3(4) . .
Cu2 P2 C34 C35 -61.62(17) . .
C39 C34 C35 C36 59.0(3) . .
P2 C34 C35 C36 -179.76(17) . .
C34 C35 C36 C37 -54.8(3) . .
C35 C36 C37 C38 54.0(3) . .
C36 C37 C38 C39 -56.3(3) . .
C35 C34 C39 C38 -62.0(2) . .
P2 C34 C39 C38 175.40(15) . .
C37 C38 C39 C34 60.3(3) . .
C33 P2 C40 C41 64.66(17) . .
C34 P2 C40 C41 170.83(16) . .
C40' P2 C40 C41 144.2(6) . .
C34' P2 C40 C41 -174.80(17) . .
Cu2 P2 C40 C41 -59.88(17) . .
C33 P2 C40 C45 -64.70(16) . .
C34 P2 C40 C45 41.47(17) . .
C40' P2 C40 C45 14.8(5) . .
C34' P2 C40 C45 55.84(19) . .
Cu2 P2 C40 C45 170.76(13) . .
C45 C40 C41 C42 -61.6(2) . .
P2 C40 C41 C42 164.15(15) . .
C40 C41 C42 C43 58.6(2) . .
C41 C42 C43 C44 -55.0(3) . .
C42 C43 C44 C45 55.1(3) . .
C43 C44 C45 C40 -57.7(2) . .
C41 C40 C45 C44 60.6(2) . .
P2 C40 C45 C44 -167.86(13) . .
C33 P2 C34' C39' -69.9(3) . .
C34 P2 C34' C39' -112.9(6) . .
C40 P2 C34' C39' 175.6(3) . .
C40' P2 C34' C39' -177.7(3) . .
Cu2 P2 C34' C39' 58.7(3) . .
C33 P2 C34' C35' 55.2(2) . .
C34 P2 C34' C35' 12.1(3) . .
C40 P2 C34' C35' -59.3(2) . .
C40' P2 C34' C35' -52.6(2) . .
Cu2 P2 C34' C35' -176.2(2) . .
C39' C34' C35' C36' -58.7(4) . .
P2 C34' C35' C36' 171.5(2) . .
C34' C35' C36' C37' 57.8(4) . .
C35' C36' C37' C38' -57.6(4) . .
C36' C37' C38' C39' 58.1(4) . .
C35' C34' C39' C38' 59.4(4) . .
P2 C34' C39' C38' -176.4(3) . .
C37' C38' C39' C34' -59.1(4) . .
C33 P2 C40' C41' 63.59(18) . .
C34 P2 C40' C41' 166.83(17) . .
C40 P2 C40' C41' -39.2(5) . .
C34' P2 C40' C41' -179.76(18) . .
Cu2 P2 C40' C41' -65.17(18) . .
C33 P2 C40' C45' -177.32(14) . .
C34 P2 C40' C45' -74.08(15) . .
C40 P2 C40' C45' 79.9(6) . .
C34' P2 C40' C45' -60.67(17) . .
Cu2 P2 C40' C45' 53.92(14) . .
C45' C40' C41' C42' 57.5(3) . .
P2 C40' C41' C42' 176.57(17) . .
C40' C41' C42' C43' -57.6(3) . .
C41' C42' C43' C44' 58.5(3) . .
C42' C43' C44' C45' -59.2(3) . .
C41' C40' C45' C44' -58.0(3) . .
P2 C40' C45' C44' -173.67(13) . .
C43' C44' C45' C40' 58.9(2) . .
Cl4 Cl3 C47 Cl3 126.5(2) 2 2
Cl3 Cl3 C47 Cl4 -126.5(2) 2 2
Cl4 Cl3 C47 Cl4 161.0(2) 2 .
Cl3 Cl3 C47 Cl4 34.50(16) 2 .
Cl3 Cl4 C47 Cl3 -59.4(3) 2 .
Cl3 Cl4 C47 Cl4 -35.32(19) 2 2
